data_9017525
loop_
_publ_author_name
'Smith, J. F.'
'Schneider, V. L.'

_publ_section_title
;
 Anisotropic thermal expansion of indium
 Sample: .2 atomic % cadmium
 Note: converted from kx units
;
_journal_name_full 'Journal of the Less-Common Metals'
_journal_page_first 17
_journal_page_last 22
_journal_volume 7
_journal_year 1964
_chemical_compound_source Synthetic
_chemical_formula_sum In
_chemical_name_mineral Indium
_space_group_IT_number 139
_space_group_name_Hall '-I 4 2'
_space_group_name_H-M_alt 'I 4/m m m'
_symmetry_space_group_name_H-M 'I 4/m m m'
_cell_angle_alpha 90
_cell_angle_beta 90
_cell_angle_gamma 90
_cell_length_a 3.2532
_cell_length_b 3.2532
_cell_length_c 4.9428
_cell_formula_units_Z 2
_cell_volume 52.311
_database_code_amcsd 0014129
_exptl_crystal_density_diffrn 7.290
_cod_data_source_file inputs/fixed/downloads/17/17616.cif
_cod_data_source_block 17616
_cod_database_code 9017525

loop_
_space_group_symop_operation_xyz
x,y,z
1/2+x,1/2+y,1/2+z
-y,-x,z
1/2-y,1/2-x,1/2+z
y,x,-z
1/2+y,1/2+x,1/2-z
y,-x,-z
1/2+y,1/2-x,1/2-z
-y,x,z
1/2-y,1/2+x,1/2+z
x,-y,z
1/2+x,1/2-y,1/2+z
-x,y,-z
1/2-x,1/2+y,1/2-z
x,y,-z
1/2+x,1/2+y,1/2-z
-x,-y,z
1/2-x,1/2-y,1/2+z
y,x,z
1/2+y,1/2+x,1/2+z
-y,-x,-z
1/2-y,1/2-x,1/2-z
-y,x,-z
1/2-y,1/2+x,1/2-z
y,-x,z
1/2+y,1/2-x,1/2+z
-x,y,z
1/2-x,1/2+y,1/2+z
x,-y,-z
1/2+x,1/2-y,1/2-z
-x,-y,-z
1/2-x,1/2-y,1/2-z

loop_
_atom_site_label
_atom_site_fract_x
_atom_site_fract_y
_atom_site_fract_z
In 0.00000 0.00000 0.00000

loop_
_cod_related_entry_id
_cod_related_entry_database
_cod_related_entry_code
1 AMCSD 0014129
